data_4118187
loop_
_publ_author_name
'Ying-Li Rao'
'Leanne D. Chen'
'Nicholas J. Mosey'
'Suning Wang'

_publ_section_title
;
 Stepwise Intramolecular Photoisomerization of NHC-Chelate Dimesitylboron
 Compounds with C-C Bond Formation and C-H Bond Insertion
;
_journal_name_full 'Journal of the American Chemical Society'
_journal_page_first 11026
_journal_page_last 11034
_journal_paper_doi 10.1021/ja304211v
_journal_volume 134
_journal_year 2012
_chemical_formula_sum 'C28 H31 B N2'
_chemical_formula_weight 406.36
_chemical_name_systematic
; 
 ? 
;
_space_group_IT_number 14
_symmetry_cell_setting monoclinic
_symmetry_space_group_name_Hall '-P 2ybc'
_symmetry_space_group_name_H-M 'P 1 21/c 1'
_atom_sites_solution_hydrogens geom
_atom_sites_solution_primary direct
_atom_sites_solution_secondary difmap
_audit_creation_method SHELXL-97
_cell_angle_alpha 90.00
_cell_angle_beta 92.276(11)
_cell_angle_gamma 90.00
_cell_formula_units_Z 4
_cell_length_a 12.848(11)
_cell_length_b 13.839(12)
_cell_length_c 13.201(11)
_cell_measurement_reflns_used 323
_cell_measurement_temperature 293(2)
_cell_measurement_theta_max 12.44
_cell_measurement_theta_min 2.69
_cell_volume 2345(3)
_computing_cell_refinement 'Bruker SAINT'
_computing_data_collection 'Bruker APEX2'
_computing_data_reduction 'Bruker SAINT'
_computing_molecular_graphics 'Bruker SHELXTL'
_computing_publication_material 'Bruker SHELXTL'
_computing_structure_refinement 'SHELXL-97 (Sheldrick, 1997)'
_computing_structure_solution 'SHELXS-97 (Sheldrick, 1990)'
_diffrn_ambient_temperature 293(2)
_diffrn_measured_fraction_theta_full 0.997
_diffrn_measured_fraction_theta_max 0.997
_diffrn_measurement_device_type 'Bruker APEX-II CCD'
_diffrn_measurement_method '\f and \w scans'
_diffrn_radiation_monochromator graphite
_diffrn_radiation_source 'fine-focus sealed tube'
_diffrn_radiation_type MoK\a
_diffrn_radiation_wavelength 0.71073
_diffrn_reflns_av_R_equivalents 0.3912
_diffrn_reflns_av_sigmaI/netI 0.4784
_diffrn_reflns_limit_h_max 15
_diffrn_reflns_limit_h_min -15
_diffrn_reflns_limit_k_max 17
_diffrn_reflns_limit_k_min -17
_diffrn_reflns_limit_l_max 16
_diffrn_reflns_limit_l_min -15
_diffrn_reflns_number 16903
_diffrn_reflns_theta_full 26.00
_diffrn_reflns_theta_max 26.00
_diffrn_reflns_theta_min 1.59
_diffrn_standards_number 0
_exptl_absorpt_coefficient_mu 0.066
_exptl_absorpt_correction_T_max 0.9993
_exptl_absorpt_correction_T_min 0.9993
_exptl_absorpt_correction_type multi-scan
_exptl_crystal_colour colourless
_exptl_crystal_density_diffrn 1.151
_exptl_crystal_description needle
_exptl_crystal_F_000 872
_exptl_crystal_size_max 0.01
_exptl_crystal_size_mid 0.01
_exptl_crystal_size_min 0.01
_refine_diff_density_max 0.252
_refine_diff_density_min -0.279
_refine_diff_density_rms 0.060
_refine_ls_extinction_method none
_refine_ls_goodness_of_fit_ref 0.919
_refine_ls_hydrogen_treatment mixed
_refine_ls_matrix_type full
_refine_ls_number_parameters 291
_refine_ls_number_reflns 4597
_refine_ls_number_restraints 0
_refine_ls_restrained_S_all 0.919
_refine_ls_R_factor_all 0.3843
_refine_ls_R_factor_gt 0.0920
_refine_ls_shift/su_max 0.000
_refine_ls_shift/su_mean 0.000
_refine_ls_structure_factor_coef Fsqd
_refine_ls_weighting_details 'calc w=1/[\s^2^(Fo^2^)+(0.0700P)^2^+0.0000P] where P=(Fo^2^+2Fc^2^)/3'
_refine_ls_weighting_scheme calc
_refine_ls_wR_factor_gt 0.1703
_refine_ls_wR_factor_ref 0.2875
_reflns_number_gt 1019
_reflns_number_total 4597
_reflns_threshold_expression >2sigma(I)
_cod_data_source_file ja304211v_si_003.cif
_cod_data_source_block yr45a
_cod_database_code 4118187

loop_
_symmetry_equiv_pos_as_xyz
'x, y, z'
'-x, y+1/2, -z+1/2'
'-x, -y, -z'
'x, -y-1/2, z-1/2'

loop_
_atom_site_label
_atom_site_type_symbol
_atom_site_fract_x
_atom_site_fract_y
_atom_site_fract_z
_atom_site_U_iso_or_equiv
_atom_site_adp_type
_atom_site_occupancy
_atom_site_symmetry_multiplicity
_atom_site_calc_flag
_atom_site_refinement_flags
B1 B 0.3846(7) 0.1290(6) 0.2883(7) 0.042(2) Uani 1 1 d .
H1 H 0.416(4) 0.192(4) 0.344(4) 0.026(16) Uiso 1 1 d .
N1 N 0.2104(5) 0.1774(4) 0.2166(5) 0.0416(17) Uani 1 1 d .
N2 N 0.3237(5) 0.2581(4) 0.1313(5) 0.0462(18) Uani 1 1 d .
C1 C 0.2856(6) 0.0769(5) 0.3376(6) 0.043(2) Uani 1 1 d .
C2 C 0.2797(6) 0.0067(5) 0.4149(6) 0.049(2) Uani 1 1 d .
H2A H 0.3402 -0.0165 0.4474 0.059 Uiso 1 1 calc R
C3 C 0.1818(7) -0.0279(6) 0.4423(6) 0.060(3) Uani 1 1 d .
H3A H 0.1790 -0.0756 0.4918 0.072 Uiso 1 1 calc R
C4 C 0.0901(6) 0.0063(5) 0.3988(6) 0.048(2) Uani 1 1 d .
H4A H 0.0269 -0.0175 0.4200 0.058 Uiso 1 1 calc R
C5 C 0.0912(6) 0.0781(5) 0.3213(6) 0.042(2) Uani 1 1 d .
C6 C 0.1896(6) 0.1087(5) 0.2965(5) 0.039(2) Uani 1 1 d .
C7 C 0.3162(7) 0.1912(6) 0.2060(6) 0.044(2) Uani 1 1 d .
C8 C 0.1533(6) 0.2365(6) 0.1486(6) 0.052(2) Uani 1 1 d .
H8A H 0.0812 0.2402 0.1400 0.062 Uiso 1 1 calc R
C9 C 0.2250(7) 0.2872(5) 0.0981(6) 0.052(2) Uani 1 1 d .
H9A H 0.2103 0.3340 0.0491 0.062 Uiso 1 1 calc R
C10 C 0.4232(6) 0.2963(5) 0.0998(6) 0.054(2) Uani 1 1 d .
H10A H 0.4777 0.2513 0.1175 0.081 Uiso 1 1 calc R
H10B H 0.4370 0.3568 0.1334 0.081 Uiso 1 1 calc R
H10C H 0.4202 0.3062 0.0277 0.081 Uiso 1 1 calc R
C11 C 0.4758(6) 0.0627(5) 0.2470(6) 0.046(2) Uani 1 1 d .
C12 C 0.4587(6) -0.0096(6) 0.1703(6) 0.046(2) Uani 1 1 d .
C13 C 0.5397(7) -0.0671(5) 0.1355(6) 0.051(2) Uani 1 1 d .
H13A H 0.5249 -0.1129 0.0854 0.062 Uiso 1 1 calc R
C14 C 0.6404(6) -0.0575(5) 0.1733(6) 0.047(2) Uani 1 1 d .
C15 C 0.6605(6) 0.0103(6) 0.2515(6) 0.054(2) Uani 1 1 d .
H15A H 0.7274 0.0155 0.2807 0.065 Uiso 1 1 calc R
C16 C 0.5809(6) 0.0699(5) 0.2858(6) 0.042(2) Uani 1 1 d .
C17 C 0.6114(5) 0.1448(5) 0.3672(5) 0.053(2) Uani 1 1 d .
H17A H 0.6848 0.1405 0.3831 0.080 Uiso 1 1 calc R
H17B H 0.5735 0.1324 0.4271 0.080 Uiso 1 1 calc R
H17C H 0.5948 0.2083 0.3423 0.080 Uiso 1 1 calc R
C18 C 0.7285(5) -0.1181(5) 0.1344(6) 0.060(3) Uani 1 1 d .
H18A H 0.7043 -0.1828 0.1219 0.090 Uiso 1 1 calc R
H18B H 0.7851 -0.1193 0.1842 0.090 Uiso 1 1 calc R
H18C H 0.7520 -0.0906 0.0726 0.090 Uiso 1 1 calc R
C19 C 0.3494(6) -0.0272(5) 0.1234(6) 0.069(3) Uani 1 1 d .
H19A H 0.3526 -0.0761 0.0720 0.103 Uiso 1 1 calc R
H19B H 0.3231 0.0317 0.0936 0.103 Uiso 1 1 calc R
H19C H 0.3041 -0.0481 0.1751 0.103 Uiso 1 1 calc R
C20 C -0.0060(6) 0.1152(5) 0.2699(6) 0.042(2) Uani 1 1 d .
C21 C -0.0445(6) 0.0757(5) 0.1799(7) 0.049(2) Uani 1 1 d .
C22 C -0.1326(6) 0.1144(6) 0.1300(6) 0.053(2) Uani 1 1 d .
H22A H -0.1572 0.0871 0.0693 0.064 Uiso 1 1 calc R
C23 C -0.1846(6) 0.1937(6) 0.1698(7) 0.052(2) Uani 1 1 d .
C24 C -0.1478(6) 0.2329(5) 0.2614(6) 0.050(2) Uani 1 1 d .
H24A H -0.1824 0.2849 0.2893 0.060 Uiso 1 1 calc R
C25 C -0.0593(6) 0.1949(5) 0.3121(6) 0.046(2) Uani 1 1 d .
C26 C -0.0224(6) 0.2376(5) 0.4137(6) 0.064(3) Uani 1 1 d .
H26A H -0.0688 0.2884 0.4321 0.096 Uiso 1 1 calc R
H26B H 0.0466 0.2632 0.4082 0.096 Uiso 1 1 calc R
H26C H -0.0217 0.1881 0.4646 0.096 Uiso 1 1 calc R
C27 C -0.2819(6) 0.2314(6) 0.1148(6) 0.072(3) Uani 1 1 d .
H27A H -0.3108 0.2831 0.1532 0.108 Uiso 1 1 calc R
H27B H -0.3319 0.1802 0.1072 0.108 Uiso 1 1 calc R
H27C H -0.2646 0.2548 0.0491 0.108 Uiso 1 1 calc R
C28 C 0.0110(6) -0.0133(6) 0.1363(6) 0.066(3) Uani 1 1 d .
H28A H 0.0128 -0.0643 0.1856 0.099 Uiso 1 1 calc R
H28B H 0.0809 0.0039 0.1204 0.099 Uiso 1 1 calc R
H28C H -0.0262 -0.0347 0.0759 0.099 Uiso 1 1 calc R

loop_
_atom_site_aniso_label
_atom_site_aniso_U_11
_atom_site_aniso_U_22
_atom_site_aniso_U_33
_atom_site_aniso_U_23
_atom_site_aniso_U_13
_atom_site_aniso_U_12
B1 0.040(6) 0.031(6) 0.055(7) -0.005(5) -0.001(5) 0.005(5)
N1 0.046(5) 0.039(4) 0.040(5) 0.001(3) 0.001(4) 0.004(3)
N2 0.043(5) 0.039(4) 0.057(5) 0.003(4) 0.013(4) -0.001(4)
C1 0.052(6) 0.033(5) 0.045(6) 0.000(4) 0.008(4) 0.001(4)
C2 0.058(6) 0.037(5) 0.053(6) -0.005(5) -0.002(5) 0.012(4)
C3 0.066(7) 0.052(6) 0.062(7) 0.013(5) 0.007(6) 0.006(5)
C4 0.060(6) 0.038(5) 0.048(6) 0.006(4) 0.019(5) 0.007(4)
C5 0.048(6) 0.031(5) 0.048(6) 0.002(4) 0.010(5) -0.001(4)
C6 0.045(6) 0.027(5) 0.046(6) 0.007(4) 0.008(5) 0.000(4)
C7 0.050(6) 0.049(6) 0.033(6) -0.011(4) 0.008(4) 0.004(4)
C8 0.049(6) 0.046(6) 0.060(6) 0.005(5) 0.002(5) -0.004(5)
C9 0.053(6) 0.033(5) 0.069(7) 0.001(4) 0.010(5) 0.003(4)
C10 0.055(6) 0.048(6) 0.059(6) 0.010(4) 0.019(5) 0.002(4)
C11 0.051(6) 0.034(5) 0.053(6) 0.016(4) 0.014(5) 0.000(4)
C12 0.047(6) 0.042(5) 0.049(6) -0.003(5) 0.001(5) -0.005(4)
C13 0.056(6) 0.031(5) 0.069(7) 0.002(4) 0.013(5) 0.003(5)
C14 0.054(6) 0.023(5) 0.066(7) 0.014(4) 0.020(5) 0.009(4)
C15 0.051(6) 0.043(6) 0.068(7) 0.006(5) 0.010(5) 0.002(5)
C16 0.043(6) 0.034(5) 0.051(6) 0.006(4) 0.008(4) 0.008(4)
C17 0.058(6) 0.052(6) 0.050(6) -0.007(5) -0.002(5) 0.005(4)
C18 0.069(6) 0.038(6) 0.074(7) 0.001(5) 0.024(5) 0.008(5)
C19 0.067(7) 0.057(6) 0.082(7) -0.014(5) 0.003(6) 0.000(5)
C20 0.041(5) 0.033(5) 0.054(6) 0.000(5) 0.017(5) -0.002(4)
C21 0.053(6) 0.030(5) 0.063(7) -0.004(5) 0.011(5) 0.001(4)
C22 0.054(6) 0.052(6) 0.053(6) 0.009(5) -0.001(5) -0.008(5)
C23 0.050(6) 0.030(5) 0.077(7) 0.020(5) 0.011(5) -0.001(4)
C24 0.062(6) 0.027(5) 0.063(7) 0.002(5) 0.007(5) -0.004(4)
C25 0.054(6) 0.035(5) 0.049(6) 0.005(5) 0.007(5) -0.006(4)
C26 0.080(7) 0.036(5) 0.076(7) -0.006(5) 0.015(5) -0.008(5)
C27 0.070(7) 0.049(6) 0.097(8) 0.016(5) 0.000(6) 0.005(5)
C28 0.074(7) 0.061(6) 0.063(7) -0.017(5) 0.006(5) 0.014(5)

loop_
_atom_type_symbol
_atom_type_description
_atom_type_scat_dispersion_real
_atom_type_scat_dispersion_imag
_atom_type_scat_source
C C 0.0033 0.0016 'International Tables Vol C Tables 4.2.6.8 and 6.1.1.4'
H H 0.0000 0.0000 'International Tables Vol C Tables 4.2.6.8 and 6.1.1.4'
B B 0.0013 0.0007 'International Tables Vol C Tables 4.2.6.8 and 6.1.1.4'
N N 0.0061 0.0033 'International Tables Vol C Tables 4.2.6.8 and 6.1.1.4'

loop_
_geom_angle_atom_site_label_1
_geom_angle_atom_site_label_2
_geom_angle_atom_site_label_3
_geom_angle
C11 B1 C7 117.5(7)
C11 B1 C1 118.6(7)
C7 B1 C1 95.3(6)
C11 B1 H1 113(2)
C7 B1 H1 101(3)
C1 B1 H1 109(2)
C7 N1 C8 110.3(6)
C7 N1 C6 111.9(6)
C8 N1 C6 137.8(7)
C7 N2 C9 109.7(7)
C7 N2 C10 122.9(7)
C9 N2 C10 127.3(7)
C6 C1 C2 115.1(7)
C6 C1 B1 113.5(7)
C2 C1 B1 131.4(7)
C3 C2 C1 119.6(7)
C3 C2 H2A 120.2
C1 C2 H2A 120.2
C4 C3 C2 122.4(8)
C4 C3 H3A 118.8
C2 C3 H3A 118.8
C3 C4 C5 120.5(7)
C3 C4 H4A 119.7
C5 C4 H4A 119.7
C6 C5 C4 114.6(7)
C6 C5 C20 123.0(7)
C4 C5 C20 122.4(7)
C5 C6 C1 127.7(7)
C5 C6 N1 124.6(7)
C1 C6 N1 107.6(6)
N2 C7 N1 105.4(7)
N2 C7 B1 142.9(8)
N1 C7 B1 111.6(7)
C9 C8 N1 105.6(7)
C9 C8 H8A 127.2
N1 C8 H8A 127.2
C8 C9 N2 109.0(8)
C8 C9 H9A 125.5
N2 C9 H9A 125.5
N2 C10 H10A 109.5
N2 C10 H10B 109.5
H10A C10 H10B 109.5
N2 C10 H10C 109.5
H10A C10 H10C 109.5
H10B C10 H10C 109.5
C16 C11 C12 114.7(7)
C16 C11 B1 122.1(7)
C12 C11 B1 123.1(7)
C13 C12 C11 122.2(8)
C13 C12 C19 117.3(7)
C11 C12 C19 120.5(7)
C14 C13 C12 121.7(8)
C14 C13 H13A 119.1
C12 C13 H13A 119.1
C13 C14 C15 118.2(7)
C13 C14 C18 121.9(8)
C15 C14 C18 119.9(8)
C16 C15 C14 120.8(8)
C16 C15 H15A 119.6
C14 C15 H15A 119.6
C15 C16 C11 122.2(8)
C15 C16 C17 117.1(7)
C11 C16 C17 120.7(7)
C16 C17 H17A 109.5
C16 C17 H17B 109.5
H17A C17 H17B 109.5
C16 C17 H17C 109.5
H17A C17 H17C 109.5
H17B C17 H17C 109.5
C14 C18 H18A 109.5
C14 C18 H18B 109.5
H18A C18 H18B 109.5
C14 C18 H18C 109.5
H18A C18 H18C 109.5
H18B C18 H18C 109.5
C12 C19 H19A 109.5
C12 C19 H19B 109.5
H19A C19 H19B 109.5
C12 C19 H19C 109.5
H19A C19 H19C 109.5
H19B C19 H19C 109.5
C21 C20 C25 118.8(7)
C21 C20 C5 121.4(7)
C25 C20 C5 119.8(7)
C20 C21 C22 120.7(7)
C20 C21 C28 118.7(7)
C22 C21 C28 120.6(8)
C21 C22 C23 121.0(8)
C21 C22 H22A 119.5
C23 C22 H22A 119.5
C24 C23 C22 118.8(8)
C24 C23 C27 122.0(8)
C22 C23 C27 119.2(8)
C23 C24 C25 120.8(8)
C23 C24 H24A 119.6
C25 C24 H24A 119.6
C24 C25 C20 119.9(8)
C24 C25 C26 119.6(8)
C20 C25 C26 120.5(7)
C25 C26 H26A 109.5
C25 C26 H26B 109.5
H26A C26 H26B 109.5
C25 C26 H26C 109.5
H26A C26 H26C 109.5
H26B C26 H26C 109.5
C23 C27 H27A 109.5
C23 C27 H27B 109.5
H27A C27 H27B 109.5
C23 C27 H27C 109.5
H27A C27 H27C 109.5
H27B C27 H27C 109.5
C21 C28 H28A 109.5
C21 C28 H28B 109.5
H28A C28 H28B 109.5
C21 C28 H28C 109.5
H28A C28 H28C 109.5
H28B C28 H28C 109.5

loop_
_geom_bond_atom_site_label_1
_geom_bond_atom_site_label_2
_geom_bond_distance
B1 C11 1.601(11)
B1 C7 1.618(11)
B1 C1 1.621(11)
B1 H1 1.20(5)
N1 C7 1.386(8)
N1 C8 1.399(8)
N1 C6 1.453(8)
N2 C7 1.358(8)
N2 C9 1.385(8)
N2 C10 1.459(8)
C1 C6 1.399(9)
C1 C2 1.413(9)
C2 C3 1.407(9)
C2 H2A 0.9300
C3 C4 1.373(9)
C3 H3A 0.9300
C4 C5 1.427(9)
C4 H4A 0.9300
C5 C6 1.385(9)
C5 C20 1.488(10)
C8 C9 1.354(9)
C8 H8A 0.9300
C9 H9A 0.9300
C10 H10A 0.9600
C10 H10B 0.9600
C10 H10C 0.9600
C11 C16 1.429(9)
C11 C12 1.435(10)
C12 C13 1.401(9)
C12 C19 1.531(9)
C13 C14 1.375(9)
C13 H13A 0.9300
C14 C15 1.411(10)
C14 C18 1.515(9)
C15 C16 1.403(9)
C15 H15A 0.9300
C16 C17 1.531(9)
C17 H17A 0.9600
C17 H17B 0.9600
C17 H17C 0.9600
C18 H18A 0.9600
C18 H18B 0.9600
C18 H18C 0.9600
C19 H19A 0.9600
C19 H19B 0.9600
C19 H19C 0.9600
C20 C21 1.381(9)
C20 C25 1.424(9)
C21 C22 1.394(9)
C21 C28 1.545(9)
C22 C23 1.398(10)
C22 H22A 0.9300
C23 C24 1.391(10)
C23 C27 1.512(9)
C24 C25 1.398(9)
C24 H24A 0.9300
C25 C26 1.523(9)
C26 H26A 0.9600
C26 H26B 0.9600
C26 H26C 0.9600
C27 H27A 0.9600
C27 H27B 0.9600
C27 H27C 0.9600
C28 H28A 0.9600
C28 H28B 0.9600
C28 H28C 0.9600
